data_4312256
loop_
_publ_author_name
'Guanghua Li'
'Zhan Shi'
'Xiaomin Liu'
'Zhimin Dai'
'Lu Gao'
'Shouhua Feng'

_publ_contact_author
;
      Feng,Shouhua
      College of Chemistry
      Jilin University
      Changchun, 130012
      P. R. China
;
_publ_section_title
;
 A New Inorganic-Organic Hybrid Copper Iodate with Potentially Large Void
 Volume
;
_journal_name_full 'Inorganic Chemistry'
_journal_page_first 8224
_journal_page_last 8226
_journal_paper_doi 10.1021/ic049098z
_journal_volume 43
_journal_year 2004
_chemical_formula_moiety 'C20 H25.50 Cl1.50 Cu2 I3.38 N4 O13.50'
_chemical_formula_sum 'C20 H25.5 Cl1.5 Cu2 I3.38 N4 O13.5'
_chemical_formula_weight 1146.49
_chemical_melting_point ?
_chemical_name_systematic
; 
 ? 
;
_space_group_IT_number 108
_symmetry_cell_setting tetragonal
_symmetry_space_group_name_Hall 'I 4 -2c'
_symmetry_space_group_name_H-M 'I 4 c m'
_atom_sites_solution_hydrogens geom
_atom_sites_solution_primary direct
_atom_sites_solution_secondary difmap
_audit_creation_method SHELXL-97
_cell_angle_alpha 90.00
_cell_angle_beta 90.00
_cell_angle_gamma 90.00
_cell_formula_units_Z 8
_cell_length_a 29.6755(4)
_cell_length_b 29.6755(4)
_cell_length_c 6.98570(10)
_cell_measurement_temperature 293(2)
_cell_volume 6151.85(15)
_computing_cell_refinement 'Bruker SMART'
_computing_data_collection 'Bruker SMART'
_computing_data_reduction 'Bruker SAINT'
_computing_molecular_graphics SHELXP-97
_computing_publication_material SHELXTL
_computing_structure_refinement 'SHELXL-97 (Sheldrick, 1997)'
_computing_structure_solution 'SHELXS-97 (Sheldrick, 1990)'
_diffrn_ambient_temperature 293(2)
_diffrn_detector_area_resol_mean 9.00cm
_diffrn_measured_fraction_theta_full 0.982
_diffrn_measured_fraction_theta_max 0.982
_diffrn_measurement_device_type 'CCD area detector'
_diffrn_measurement_method 'phi and omega scans'
_diffrn_radiation_monochromator graphite
_diffrn_radiation_source 'fine-focus sealed tube'
_diffrn_radiation_type MoK\a
_diffrn_radiation_wavelength 0.71073
_diffrn_reflns_av_R_equivalents 0.0363
_diffrn_reflns_av_sigmaI/netI 0.0208
_diffrn_reflns_limit_h_max 32
_diffrn_reflns_limit_h_min -24
_diffrn_reflns_limit_k_max 32
_diffrn_reflns_limit_k_min -32
_diffrn_reflns_limit_l_max 7
_diffrn_reflns_limit_l_min -7
_diffrn_reflns_number 13353
_diffrn_reflns_theta_full 23.26
_diffrn_reflns_theta_max 23.26
_diffrn_reflns_theta_min 2.75
_diffrn_standards_decay_% 0
_diffrn_standards_interval_count 0
_diffrn_standards_interval_time .
_diffrn_standards_number 0
_exptl_absorpt_coefficient_mu 4.971
_exptl_absorpt_correction_T_max 0.2983
_exptl_absorpt_correction_T_min 0.1918
_exptl_absorpt_correction_type empirical
_exptl_absorpt_process_details SADABS
_exptl_crystal_colour 'brown green'
_exptl_crystal_density_diffrn 2.476
_exptl_crystal_density_meas ?
_exptl_crystal_density_method 'not measured'
_exptl_crystal_description pillar
_exptl_crystal_F_000 4351
_exptl_crystal_size_max 0.34
_exptl_crystal_size_mid 0.07
_exptl_crystal_size_min 0.06
_refine_diff_density_max 1.123
_refine_diff_density_min -0.658
_refine_diff_density_rms 0.124
_refine_ls_abs_structure_details 'Flack H D (1983), Acta Cryst. A39, 876-881'
_refine_ls_abs_structure_Flack 0.08(4)
_refine_ls_extinction_method none
_refine_ls_goodness_of_fit_ref 1.095
_refine_ls_hydrogen_treatment constr
_refine_ls_matrix_type full
_refine_ls_number_parameters 226
_refine_ls_number_reflns 2239
_refine_ls_number_restraints 19
_refine_ls_restrained_S_all 1.135
_refine_ls_R_factor_all 0.0290
_refine_ls_R_factor_gt 0.0272
_refine_ls_shift/su_max 0.002
_refine_ls_shift/su_mean 0.000
_refine_ls_structure_factor_coef Fsqd
_refine_ls_weighting_details 'calc w=1/[\s^2^(Fo^2^)+(0.0555P)^2^+15.0190P] where P=(Fo^2^+2Fc^2^)/3'
_refine_ls_weighting_scheme calc
_refine_ls_wR_factor_gt 0.0771
_refine_ls_wR_factor_ref 0.0786
_reflns_number_gt 2151
_reflns_number_total 2239
_reflns_threshold_expression >2sigma(I)
_cod_data_source_file ic049098zsi20041026_104242.cif
_cod_data_source_block sad
_cod_depositor_comments
;
The following automatic conversions were performed:
'_symmetry_cell_setting' value 'Tetragonal' changed to 'tetragonal'
according to '/home/adriana/struct/CIF-dictionaries/cif_core.dic'
dictionary named 'cif_core.dic' version 2.4.1 from 2010-06-29.

Automatic conversion script
Id: cif_fix_enum 1555 2011-01-17 13:19:09Z saulius 

The following automatic conversions were performed:

'_chemical_melting_point' value 'not measured' was changed to '?' -
the value is undefined or not given.

Automatic conversion script
Id: cif_fix_values 1569 2011-02-09 13:29:24Z adriana 

The following automatic conversions were performed:

'_exptl_crystal_density_meas' value 'none' was changed to '?' - the
value is perceived as not measured.

Automatic conversion script
Id: cif_fix_values 3008 2015-01-20 13:52:24Z robertas 
;
_cod_original_formula_sum 'C20 H25.50 Cl1.50 Cu2 I3.38 N4 O13.50'
_cod_database_code 4312256

loop_
_symmetry_equiv_pos_as_xyz
'x, y, z'
'-x, -y, z'
'-y, x, z'
'y, -x, z'
'x, -y, z+1/2'
'-x, y, z+1/2'
'-y, -x, z+1/2'
'y, x, z+1/2'
'x+1/2, y+1/2, z+1/2'
'-x+1/2, -y+1/2, z+1/2'
'-y+1/2, x+1/2, z+1/2'
'y+1/2, -x+1/2, z+1/2'
'x+1/2, -y+1/2, z+1'
'-x+1/2, y+1/2, z+1'
'-y+1/2, -x+1/2, z+1'
'y+1/2, x+1/2, z+1'

loop_
_atom_site_label
_atom_site_type_symbol
_atom_site_fract_x
_atom_site_fract_y
_atom_site_fract_z
_atom_site_U_iso_or_equiv
_atom_site_adp_type
_atom_site_occupancy
_atom_site_symmetry_multiplicity
_atom_site_calc_flag
_atom_site_refinement_flags
_atom_site_disorder_assembly
_atom_site_disorder_group
Cu1 Cu 0.61885(3) 0.27198(3) 1.05794(16) 0.0313(3) Uani 1 1 d . . .
I1 I 0.719464(15) 0.335656(14) 1.02885(9) 0.02752(17) Uani 1 1 d . . .
I2 I 0.700073(16) 0.200073(16) 0.97249(12) 0.0284(2) Uani 1 2 d S . .
I3 I 0.5000 0.5000 1.028(2) 0.089(2) Uani 0.30 4 d SP . .
I3' I 0.5000 0.5000 0.6870(18) 0.079(2) Uani 0.30 4 d SP . .
I3" I 0.5000 0.5000 0.861(4) 0.133(7) Uani 0.15 4 d SPU . .
Cl1 Cl 0.5849(3) 0.0849(3) 1.4908(12) 0.0447(18) Uani 1 2 d S . .
Cl1' Cl 0.5817(5) 0.0817(5) 1.5583(16) 0.032(3) Uani 0.50 2 d SP . .
O1 O 0.66477(19) 0.3186(2) 1.1182(10) 0.0394(14) Uani 1 1 d . . .
O2 O 0.65710(18) 0.22064(19) 1.1380(8) 0.0326(13) Uani 1 1 d . . .
O3 O 0.7434(2) 0.3473(2) 1.2618(9) 0.0460(17) Uani 1 1 d . . .
O4 O 0.7082(2) 0.39109(19) 0.9444(11) 0.0473(17) Uani 1 1 d . . .
O5 O 0.74220(18) 0.24220(18) 1.0113(17) 0.048(2) Uani 1 2 d S . .
O1W O 0.5449(3) 0.0449(3) 1.199(2) 0.072(3) Uani 1 2 d SU . .
O2W O 0.6790(3) 0.1790(3) 1.508(2) 0.099(4) Uani 1 2 d S . .
O3W O 0.6426(5) 0.1426(5) 1.493(3) 0.055(5) Uani 0.50 2 d SP . .
O4W O 0.62717(19) 0.12717(19) 1.8218(12) 0.0269(19) Uani 1 2 d S . .
O5W O 0.6085(5) 0.1085(5) 1.807(2) 0.086(4) Uani 1 2 d SU . .
N1 N 0.5619(2) 0.2357(2) 1.0803(9) 0.0308(16) Uani 1 1 d . . .
N2 N 0.5752(2) 0.3189(2) 0.9748(11) 0.0361(17) Uani 1 1 d . . .
C1 C 0.5593(3) 0.1928(3) 1.1360(15) 0.040(2) Uani 1 1 d . . .
H1 H 0.5857 0.1768 1.1584 0.080 Uiso 1 1 calc . . .
C2 C 0.5173(3) 0.1711(3) 1.1617(16) 0.049(3) Uani 1 1 d . . .
H2 H 0.5153 0.1409 1.1966 0.080 Uiso 1 1 calc . . .
C3 C 0.4798(3) 0.1967(4) 1.1328(17) 0.055(3) Uani 1 1 d . . .
H3 H 0.4516 0.1837 1.1521 0.080 Uiso 1 1 calc . . .
C4 C 0.4818(3) 0.2399(3) 1.0777(13) 0.039(2) Uani 1 1 d . . .
H4 H 0.4556 0.2567 1.0599 0.080 Uiso 1 1 calc . . .
C5 C 0.5240(2) 0.2588(3) 1.0480(13) 0.0340(18) Uani 1 1 d . . .
C6 C 0.5308(2) 0.3061(3) 0.9836(13) 0.0317(19) Uani 1 1 d . . .
C7 C 0.4969(3) 0.3360(3) 0.9324(15) 0.044(2) Uani 1 1 d . . .
H7 H 0.4668 0.3274 0.9410 0.080 Uiso 1 1 calc . . .
C8 C 0.5077(4) 0.3770(4) 0.8712(19) 0.064(3) Uani 1 1 d . . .
H8 H 0.4849 0.3971 0.8391 0.080 Uiso 1 1 calc . . .
C9 C 0.5530(4) 0.3904(3) 0.854(2) 0.062(3) Uani 1 1 d . . .
H9 H 0.5607 0.4187 0.8064 0.080 Uiso 1 1 calc . . .
C10 C 0.5859(3) 0.3598(3) 0.9109(16) 0.048(3) Uani 1 1 d . . .
H10 H 0.6161 0.3681 0.9041 0.080 Uiso 1 1 calc . . .

loop_
_atom_site_aniso_label
_atom_site_aniso_U_11
_atom_site_aniso_U_22
_atom_site_aniso_U_33
_atom_site_aniso_U_23
_atom_site_aniso_U_13
_atom_site_aniso_U_12
Cu1 0.0211(4) 0.0265(5) 0.0461(7) 0.0033(5) -0.0023(5) 0.0022(4)
I1 0.0279(3) 0.0229(3) 0.0318(3) 0.0004(2) -0.0014(3) -0.00094(19)
I2 0.0241(2) 0.0241(2) 0.0370(4) 0.0027(2) 0.0027(2) 0.0032(3)
I3 0.057(2) 0.057(2) 0.153(7) 0.000 0.000 0.000
I3' 0.042(2) 0.042(2) 0.152(8) 0.000 0.000 0.000
I3" 0.139(8) 0.139(8) 0.120(10) 0.000 0.000 0.000
Cl1 0.040(2) 0.040(2) 0.055(5) -0.001(3) -0.001(3) 0.0199(19)
Cl1' 0.035(4) 0.035(4) 0.026(7) -0.006(4) -0.006(4) 0.014(4)
O1 0.032(3) 0.031(3) 0.056(4) -0.005(3) 0.007(3) -0.004(2)
O2 0.027(3) 0.037(3) 0.034(3) 0.003(3) -0.001(3) 0.008(3)
O3 0.044(4) 0.050(4) 0.044(4) -0.011(3) -0.014(3) 0.012(3)
O4 0.067(4) 0.022(3) 0.053(4) 0.007(3) -0.015(4) -0.006(3)
O5 0.032(2) 0.032(2) 0.079(7) 0.004(4) 0.004(4) -0.001(3)
O1W 0.034(3) 0.034(3) 0.147(8) -0.047(4) -0.047(4) 0.032(4)
O2W 0.109(6) 0.109(6) 0.079(10) -0.002(6) -0.002(6) -0.031(8)
O3W 0.063(7) 0.063(7) 0.040(12) -0.008(8) -0.008(8) 0.025(9)
O4W 0.021(3) 0.021(3) 0.039(5) 0.004(3) 0.004(3) -0.010(3)
O5W 0.088(4) 0.088(4) 0.081(6) 0.000(4) 0.000(4) 0.034(5)
N1 0.026(3) 0.029(4) 0.038(4) -0.003(3) 0.002(3) 0.005(3)
N2 0.032(4) 0.034(4) 0.042(4) -0.002(3) -0.008(3) 0.003(3)
C1 0.038(5) 0.034(5) 0.048(5) 0.001(4) 0.002(4) -0.005(4)
C2 0.049(6) 0.039(6) 0.060(7) 0.003(5) 0.008(5) -0.014(5)
C3 0.035(6) 0.075(8) 0.056(7) 0.003(6) 0.004(5) -0.011(5)
C4 0.027(4) 0.048(5) 0.042(6) -0.001(4) -0.004(4) -0.002(4)
C5 0.030(4) 0.044(5) 0.028(4) -0.005(5) -0.003(4) 0.007(3)
C6 0.022(4) 0.036(4) 0.038(5) -0.011(4) -0.001(4) 0.001(3)
C7 0.030(5) 0.033(5) 0.070(7) -0.005(4) -0.009(5) 0.008(4)
C8 0.052(7) 0.051(7) 0.088(8) -0.010(6) -0.020(6) 0.034(6)
C9 0.049(7) 0.038(6) 0.099(10) 0.009(6) -0.015(6) 0.005(5)
C10 0.039(6) 0.037(5) 0.068(7) 0.012(5) -0.006(5) 0.001(4)

loop_
_atom_type_symbol
_atom_type_description
_atom_type_scat_dispersion_real
_atom_type_scat_dispersion_imag
_atom_type_scat_source
C C 0.0033 0.0016 'International Tables Vol C Tables 4.2.6.8 and 6.1.1.4'
H H 0.0000 0.0000 'International Tables Vol C Tables 4.2.6.8 and 6.1.1.4'
N N 0.0061 0.0033 'International Tables Vol C Tables 4.2.6.8 and 6.1.1.4'
O O 0.0106 0.0060 'International Tables Vol C Tables 4.2.6.8 and 6.1.1.4'
Cl Cl 0.1484 0.1585 'International Tables Vol C Tables 4.2.6.8 and 6.1.1.4'
Cu Cu 0.3201 1.2651 'International Tables Vol C Tables 4.2.6.8 and 6.1.1.4'
I I -0.4742 1.8119 'International Tables Vol C Tables 4.2.6.8 and 6.1.1.4'

loop_
_geom_angle_atom_site_label_1
_geom_angle_atom_site_label_2
_geom_angle_atom_site_label_3
_geom_angle
_geom_angle_site_symmetry_1
_geom_angle_site_symmetry_3
_geom_angle_publ_flag
O2 Cu1 O1 94.7(2) . . ?
O2 Cu1 N2 174.0(3) . . ?
O1 Cu1 N2 91.2(3) . . ?
O2 Cu1 N1 92.8(2) . . ?
O1 Cu1 N1 158.9(3) . . ?
N2 Cu1 N1 81.3(3) . . ?
O2 Cu1 O3 81.6(2) . 7_664 ?
O1 Cu1 O3 91.7(3) . 7_664 ?
N2 Cu1 O3 99.1(3) . 7_664 ?
N1 Cu1 O3 108.9(3) . 7_664 ?
O4 I1 O3 101.3(3) . . ?
O4 I1 O1 101.8(3) . . ?
O3 I1 O1 95.5(3) . . ?
O5 I2 O2 99.1(3) . . ?
O5 I2 O2 99.1(3) . 16_544 ?
O2 I2 O2 93.8(4) . 16_544 ?
I3' I3 I3" 180.00(3) 5_565 . ?
I3' I3 I3" 0.000(8) 5_565 5_565 ?
I3" I3 I3" 180.00(4) . 5_565 ?
I3' I3 I3' 180.000(18) 5_565 . ?
I3" I3 I3' 0.000(14) . . ?
I3" I3 I3' 180.000(14) 5_565 . ?
I3 I3' I3" 180.00(4) 5_564 . ?
I3 I3' I3" 0.000(9) 5_564 5_564 ?
I3" I3' I3" 180.00(4) . 5_564 ?
I3 I3' I3 180.00(2) 5_564 . ?
I3" I3' I3 0.000(14) . . ?
I3" I3' I3 180.000(13) 5_564 . ?
I3 I3" I3' 180.000(19) . . ?
I3 I3" I3' 0.000(6) . 5_565 ?
I3' I3" I3' 180.000(15) . 5_565 ?
I3 I3" I3 180.00(2) . 5_564 ?
I3' I3" I3 0.000(4) . 5_564 ?
I3' I3" I3 180.000(11) 5_565 5_564 ?
I1 O1 Cu1 137.4(3) . . ?
I2 O2 Cu1 118.6(3) . . ?
I1 O3 Cu1 143.1(3) . 7_665 ?
O4W O5W Cl1' 130(2) . . ?
C1 N1 C5 119.3(7) . . ?
C1 N1 Cu1 125.6(6) . . ?
C5 N1 Cu1 114.9(5) . . ?
C10 N2 C6 119.7(7) . . ?
C10 N2 Cu1 125.5(6) . . ?
C6 N2 Cu1 114.7(6) . . ?
N1 C1 C2 121.5(9) . . ?
N1 C1 H1 119.2 . . ?
C2 C1 H1 119.2 . . ?
C3 C2 C1 116.5(9) . . ?
C3 C2 H2 121.8 . . ?
C1 C2 H2 121.8 . . ?
C4 C3 C2 122.8(9) . . ?
C4 C3 H3 118.6 . . ?
C2 C3 H3 118.6 . . ?
C3 C4 C5 118.0(8) . . ?
C3 C4 H4 121.0 . . ?
C5 C4 H4 121.0 . . ?
N1 C5 C4 121.9(8) . . ?
N1 C5 C6 114.8(7) . . ?
C4 C5 C6 123.3(7) . . ?
N2 C6 C7 120.4(8) . . ?
N2 C6 C5 113.9(7) . . ?
C7 C6 C5 125.6(7) . . ?
C8 C7 C6 119.6(9) . . ?
C8 C7 H7 120.2 . . ?
C6 C7 H7 120.2 . . ?
C7 C8 C9 121.1(9) . . ?
C7 C8 H8 119.4 . . ?
C9 C8 H8 119.4 . . ?
C10 C9 C8 117.4(9) . . ?
C10 C9 H9 121.3 . . ?
C8 C9 H9 121.3 . . ?
N2 C10 C9 121.6(9) . . ?
N2 C10 H10 119.2 . . ?
C9 C10 H10 119.2 . . ?

loop_
_geom_bond_atom_site_label_1
_geom_bond_atom_site_label_2
_geom_bond_distance
_geom_bond_site_symmetry_2
_geom_bond_publ_flag
Cu1 O2 1.980(5) . ?
Cu1 O1 1.986(6) . ?
Cu1 N2 1.988(7) . ?
Cu1 N1 2.010(6) . ?
Cu1 O3 2.344(6) 7_664 ?
I1 O4 1.780(6) . ?
I1 O3 1.809(6) . ?
I1 O1 1.811(6) . ?
I2 O5 1.789(8) . ?
I2 O2 1.826(6) . ?
I2 O2 1.826(6) 16_544 ?
I3 I3' 1.108(12) 5_565 ?
I3 I3" 1.17(3) . ?
I3 I3" 2.32(3) 5_565 ?
I3 I3' 2.385(12) . ?
I3' I3 1.108(12) 5_564 ?
I3' I3" 1.22(3) . ?
I3' I3" 2.28(3) 5_564 ?
I3" I3' 2.28(3) 5_565 ?
I3" I3 2.32(3) 5_564 ?
Cl1' O5W 2.07(2) . ?
O3 Cu1 2.344(6) 7_665 ?
O2W O3W 1.53(3) . ?
O4W O5W 0.788(17) . ?
N1 C1 1.335(11) . ?
N1 C5 1.335(10) . ?
N2 C10 1.332(12) . ?
N2 C6 1.373(10) . ?
C1 C2 1.414(14) . ?
C1 H1 0.9300 . ?
C2 C3 1.363(16) . ?
C2 H2 0.9300 . ?
C3 C4 1.338(15) . ?
C3 H3 0.9300 . ?
C4 C5 1.388(11) . ?
C4 H4 0.9300 . ?
C5 C6 1.488(11) . ?
C6 C7 1.389(12) . ?
C7 C8 1.328(16) . ?
C7 H7 0.9300 . ?
C8 C9 1.409(17) . ?
C8 H8 0.9300 . ?
C9 C10 1.392(15) . ?
C9 H9 0.9300 . ?
C10 H10 0.9300 . ?
